data_7217875
loop_
_publ_author_name
'Mani, Ganesan'
'Ghorai, Debasish'

_publ_section_title
;
 Unsubstituted Quinoidal Pyrrole and its Reaction with Oxygen, Charge
 Transfer and Palladium(II) Complexes via DDQ Oxidation
;
_journal_name_full 'RSC Adv.'
_journal_paper_doi 10.1039/C4RA07808J
_journal_year 2014
_chemical_formula_sum 'C26 H31 N9 O'
_chemical_formula_weight 485.60
_chemical_name_systematic
;
 ?
;
_space_group_IT_number 14
_symmetry_cell_setting monoclinic
_symmetry_space_group_name_Hall '-P 2ybc'
_symmetry_space_group_name_H-M 'P 1 21/c 1'
_atom_sites_solution_hydrogens geom
_atom_sites_solution_primary direct
_atom_sites_solution_secondary difmap
_audit_creation_method SHELXL-97
_cell_angle_alpha 90.00
_cell_angle_beta 104.655(4)
_cell_angle_gamma 90.00
_cell_formula_units_Z 4
_cell_length_a 19.389(3)
_cell_length_b 13.8717(17)
_cell_length_c 9.8796(12)
_cell_measurement_reflns_used 30038
_cell_measurement_temperature 293(2)
_cell_measurement_theta_max 25.00
_cell_measurement_theta_min 1.09
_cell_volume 2570.8(6)
_computing_structure_refinement 'SHELXL-97 (Sheldrick, 2008)'
_computing_structure_solution sir92
_diffrn_ambient_temperature 293(2)
_diffrn_measured_fraction_theta_full 1.000
_diffrn_measured_fraction_theta_max 1.000
_diffrn_measurement_device_type 'Bruker CCD APEX 2'
_diffrn_measurement_method hemisphere
_diffrn_radiation_monochromator graphite
_diffrn_radiation_source 'fine-focus sealed tube'
_diffrn_radiation_type MoK\a
_diffrn_radiation_wavelength 0.71073
_diffrn_reflns_av_R_equivalents 0.1460
_diffrn_reflns_av_sigmaI/netI 0.1009
_diffrn_reflns_limit_h_max 23
_diffrn_reflns_limit_h_min -23
_diffrn_reflns_limit_k_max 16
_diffrn_reflns_limit_k_min -16
_diffrn_reflns_limit_l_max 11
_diffrn_reflns_limit_l_min -10
_diffrn_reflns_number 30038
_diffrn_reflns_theta_full 25.00
_diffrn_reflns_theta_max 25.00
_diffrn_reflns_theta_min 1.09
_exptl_absorpt_coefficient_mu 0.082
_exptl_absorpt_correction_T_max 0.9890
_exptl_absorpt_correction_T_min 0.9671
_exptl_absorpt_correction_type multi-scan
_exptl_absorpt_process_details SADABS
_exptl_crystal_colour Yellow
_exptl_crystal_density_diffrn 1.255
_exptl_crystal_density_method 'not measured'
_exptl_crystal_description Prism
_exptl_crystal_F_000 1032
_exptl_crystal_size_max 0.41
_exptl_crystal_size_mid 0.29
_exptl_crystal_size_min 0.14
_refine_diff_density_max 0.296
_refine_diff_density_min -0.283
_refine_diff_density_rms 0.051
_refine_ls_extinction_method none
_refine_ls_goodness_of_fit_ref 1.005
_refine_ls_hydrogen_treatment mixed
_refine_ls_matrix_type full
_refine_ls_number_parameters 328
_refine_ls_number_reflns 4528
_refine_ls_number_restraints 0
_refine_ls_restrained_S_all 1.005
_refine_ls_R_factor_all 0.1961
_refine_ls_R_factor_gt 0.0726
_refine_ls_shift/su_max 0.000
_refine_ls_shift/su_mean 0.000
_refine_ls_structure_factor_coef Fsqd
_refine_ls_weighting_details 'calc w=1/[\s^2^(Fo^2^)+(0.0808P)^2^+3.2186P] where P=(Fo^2^+2Fc^2^)/3'
_refine_ls_weighting_scheme calc
_refine_ls_wR_factor_gt 0.1659
_refine_ls_wR_factor_ref 0.2341
_reflns_number_gt 1897
_reflns_number_total 4528
_reflns_threshold_expression >2\s(I)
_cod_data_source_file c4ra07808j2.cif
_cod_data_source_block 4
_cod_depositor_comments
;
The following automatic conversions were performed:

'_symmetry_cell_setting' value 'Monoclinic' changed to 'monoclinic'
according to
/usr/data/users/saulius/crontab/automatic-downloads/rss-feeds/RSC/lib/dictionaries/cif_core.dic
dictionary named 'cif_core.dic' version 2.4.2 from 2011-04-26.

Automatic conversion script
Id: cif_fix_values 2281 2013-09-26 08:29:07Z andrius 
;
_cod_original_cell_volume 2570.7(6)
_cod_original_sg_symbol_H-M P2(1)/c
_cod_database_code 7217875

loop_
_symmetry_equiv_pos_as_xyz
'x, y, z'
'-x, y+1/2, -z+1/2'
'-x, -y, -z'
'x, -y-1/2, z-1/2'

loop_
_atom_site_label
_atom_site_type_symbol
_atom_site_fract_x
_atom_site_fract_y
_atom_site_fract_z
_atom_site_U_iso_or_equiv
_atom_site_adp_type
_atom_site_occupancy
_atom_site_symmetry_multiplicity
_atom_site_calc_flag
_atom_site_refinement_flags
C1 C 0.1073(4) 0.1679(5) -0.1952(8) 0.109(3) Uani 1 1 d .
H1A H 0.1543 0.1474 -0.1465 0.163 Uiso 1 1 calc R
H1B H 0.1085 0.2346 -0.2203 0.163 Uiso 1 1 calc R
H1C H 0.0909 0.1299 -0.2784 0.163 Uiso 1 1 calc R
C2 C 0.0582(4) 0.1552(4) -0.1032(8) 0.0801(19) Uani 1 1 d .
C3 C -0.0149(4) 0.1766(5) -0.1325(10) 0.103(3) Uani 1 1 d .
H3 H -0.0421 0.2038 -0.2148 0.124 Uiso 1 1 calc R
C4 C -0.0387(4) 0.1511(5) -0.0216(10) 0.092(2) Uani 1 1 d .
C5 C -0.1127(3) 0.1568(7) 0.0012(9) 0.139(4) Uani 1 1 d .
H5A H -0.1120 0.1327 0.0926 0.208 Uiso 1 1 calc R
H5B H -0.1448 0.1187 -0.0683 0.208 Uiso 1 1 calc R
H5C H -0.1284 0.2227 -0.0063 0.208 Uiso 1 1 calc R
C6 C 0.0233(3) 0.0789(5) 0.2103(8) 0.0746(18) Uani 1 1 d .
C7 C 0.0919(3) 0.0474(4) 0.2994(7) 0.0619(15) Uani 1 1 d .
C8 C 0.1015(3) 0.0043(5) 0.4271(7) 0.0743(17) Uani 1 1 d .
H8 H 0.0658 -0.0094 0.4720 0.089 Uiso 1 1 calc R
C9 C 0.1734(3) -0.0154(4) 0.4783(6) 0.0634(15) Uani 1 1 d .
H9 H 0.1946 -0.0446 0.5635 0.076 Uiso 1 1 calc R
C10 C 0.2079(3) 0.0161(4) 0.3801(5) 0.0499(13) Uani 1 1 d .
C11 C 0.2864(2) 0.0182(3) 0.3881(5) 0.0442(12) Uani 1 1 d .
C12 C 0.4311(3) -0.0840(4) 0.3598(6) 0.0665(16) Uani 1 1 d .
H12A H 0.4218 -0.0722 0.4494 0.100 Uiso 1 1 calc R
H12B H 0.4707 -0.0452 0.3506 0.100 Uiso 1 1 calc R
H12C H 0.4422 -0.1509 0.3524 0.100 Uiso 1 1 calc R
C13 C 0.3667(3) -0.0584(3) 0.2467(5) 0.0488(13) Uani 1 1 d .
C14 C 0.3581(3) -0.0645(4) 0.1055(6) 0.0579(15) Uani 1 1 d .
H14 H 0.3908 -0.0893 0.0601 0.069 Uiso 1 1 calc R
C15 C 0.2917(3) -0.0268(4) 0.0427(5) 0.0533(14) Uani 1 1 d .
C16 C 0.2579(3) -0.0149(5) -0.1108(5) 0.0797(19) Uani 1 1 d .
H16A H 0.2114 0.0131 -0.1237 0.120 Uiso 1 1 calc R
H16B H 0.2537 -0.0767 -0.1558 0.120 Uiso 1 1 calc R
H16C H 0.2870 0.0265 -0.1511 0.120 Uiso 1 1 calc R
C17 C 0.2665(3) -0.2042(4) 0.4158(7) 0.0790(19) Uani 1 1 d .
H17A H 0.2392 -0.1657 0.3404 0.118 Uiso 1 1 calc R
H17B H 0.2348 -0.2378 0.4601 0.118 Uiso 1 1 calc R
H17C H 0.2944 -0.2500 0.3799 0.118 Uiso 1 1 calc R
C18 C 0.3152(3) -0.1400(4) 0.5211(6) 0.0555(14) Uani 1 1 d .
C19 C 0.3627(3) -0.1638(4) 0.6432(6) 0.0622(15) Uani 1 1 d .
H19 H 0.3701 -0.2248 0.6831 0.075 Uiso 1 1 calc R
C20 C 0.3984(3) -0.0791(4) 0.6976(5) 0.0556(14) Uani 1 1 d .
C21 C 0.4582(3) -0.0670(4) 0.8248(6) 0.0760(18) Uani 1 1 d .
H21A H 0.4718 -0.0003 0.8352 0.114 Uiso 1 1 calc R
H21B H 0.4981 -0.1050 0.8156 0.114 Uiso 1 1 calc R
H21C H 0.4433 -0.0878 0.9055 0.114 Uiso 1 1 calc R
C22 C 0.2485(3) 0.1887(4) 0.5782(6) 0.0781(18) Uani 1 1 d .
H22A H 0.2230 0.1287 0.5639 0.117 Uiso 1 1 calc R
H22B H 0.2155 0.2411 0.5515 0.117 Uiso 1 1 calc R
H22C H 0.2731 0.1949 0.6752 0.117 Uiso 1 1 calc R
C23 C 0.3011(3) 0.1907(4) 0.4916(5) 0.0523(13) Uani 1 1 d .
C24 C 0.3475(3) 0.2619(4) 0.4810(6) 0.0641(16) Uani 1 1 d .
H24 H 0.3514 0.3218 0.5245 0.077 Uiso 1 1 calc R
C25 C 0.3883(3) 0.2288(4) 0.3931(5) 0.0540(14) Uani 1 1 d .
C26 C 0.4451(3) 0.2792(4) 0.3424(7) 0.0810(19) Uani 1 1 d .
H26A H 0.4631 0.2367 0.2826 0.121 Uiso 1 1 calc R
H26B H 0.4832 0.2973 0.4209 0.121 Uiso 1 1 calc R
H26C H 0.4255 0.3358 0.2910 0.121 Uiso 1 1 calc R
N1 N 0.0805(3) 0.1191(4) 0.0243(6) 0.0750(15) Uani 1 1 d .
N2 N 0.0205(3) 0.1160(4) 0.0757(6) 0.0757(15) Uani 1 1 d .
N3 N 0.1576(2) 0.0555(3) 0.2729(5) 0.0536(12) Uani 1 1 d .
H2 H 0.166(3) 0.069(4) 0.188(5) 0.064 Uiso 1 1 d .
N4 N 0.3037(2) -0.0199(3) 0.2627(4) 0.0433(10) Uani 1 1 d .
N5 N 0.2580(2) 0.0022(3) 0.1359(4) 0.0503(11) Uani 1 1 d .
N6 N 0.3229(2) -0.0426(3) 0.5066(4) 0.0452(10) Uani 1 1 d .
N7 N 0.3739(2) -0.0042(3) 0.6148(4) 0.0495(11) Uani 1 1 d .
N8 N 0.3143(2) 0.1173(3) 0.4077(4) 0.0443(10) Uani 1 1 d .
N9 N 0.3691(2) 0.1399(3) 0.3477(4) 0.0498(11) Uani 1 1 d .
O1 O -0.0307(2) 0.0725(4) 0.2489(5) 0.1058(17) Uani 1 1 d .

loop_
_atom_site_aniso_label
_atom_site_aniso_U_11
_atom_site_aniso_U_22
_atom_site_aniso_U_33
_atom_site_aniso_U_23
_atom_site_aniso_U_13
_atom_site_aniso_U_12
C1 0.132(7) 0.090(6) 0.094(6) 0.029(4) 0.011(5) 0.022(5)
C2 0.077(5) 0.060(4) 0.089(5) 0.000(4) -0.006(4) 0.010(4)
C3 0.090(6) 0.077(5) 0.110(7) 0.002(5) -0.034(5) 0.015(4)
C4 0.066(5) 0.072(5) 0.113(7) -0.018(5) -0.025(5) 0.011(4)
C5 0.048(4) 0.163(8) 0.178(9) -0.024(7) -0.022(5) 0.027(5)
C6 0.052(4) 0.071(4) 0.100(6) -0.023(4) 0.019(4) -0.003(3)
C7 0.045(4) 0.065(4) 0.076(4) -0.008(3) 0.017(3) 0.001(3)
C8 0.058(4) 0.091(5) 0.083(5) -0.008(4) 0.033(4) -0.007(3)
C9 0.054(4) 0.081(4) 0.060(4) 0.001(3) 0.024(3) -0.002(3)
C10 0.046(3) 0.055(3) 0.048(3) -0.001(3) 0.012(3) -0.002(3)
C11 0.048(3) 0.047(3) 0.036(3) 0.002(2) 0.008(2) 0.000(2)
C12 0.054(4) 0.080(4) 0.067(4) 0.003(3) 0.017(3) 0.015(3)
C13 0.049(3) 0.044(3) 0.055(3) -0.001(2) 0.018(3) 0.002(2)
C14 0.072(4) 0.057(3) 0.051(3) -0.004(3) 0.028(3) 0.004(3)
C15 0.066(4) 0.051(3) 0.044(3) 0.000(2) 0.016(3) -0.002(3)
C16 0.105(5) 0.084(4) 0.048(4) -0.001(3) 0.014(3) 0.010(4)
C17 0.078(4) 0.057(4) 0.099(5) 0.003(3) 0.016(4) -0.014(3)
C18 0.056(3) 0.049(3) 0.065(4) 0.006(3) 0.021(3) -0.005(3)
C19 0.070(4) 0.056(4) 0.062(4) 0.019(3) 0.018(3) 0.003(3)
C20 0.055(3) 0.065(4) 0.048(3) 0.008(3) 0.017(3) 0.009(3)
C21 0.076(4) 0.092(5) 0.051(4) 0.020(3) 0.001(3) 0.014(4)
C22 0.098(5) 0.075(4) 0.066(4) -0.013(3) 0.029(4) 0.008(4)
C23 0.061(3) 0.052(3) 0.042(3) 0.000(3) 0.008(3) 0.011(3)
C24 0.074(4) 0.049(3) 0.064(4) -0.004(3) 0.009(3) -0.002(3)
C25 0.061(4) 0.042(3) 0.052(3) 0.001(3) 0.001(3) -0.007(3)
C26 0.091(5) 0.063(4) 0.089(5) -0.007(3) 0.023(4) -0.026(3)
N1 0.064(4) 0.068(3) 0.081(4) 0.000(3) -0.003(3) 0.011(3)
N2 0.053(3) 0.063(3) 0.097(4) -0.014(3) -0.006(3) 0.009(3)
N3 0.048(3) 0.056(3) 0.057(3) -0.006(2) 0.012(3) 0.002(2)
N4 0.047(2) 0.045(2) 0.036(2) -0.0029(19) 0.008(2) -0.0011(19)
N5 0.055(3) 0.054(3) 0.040(2) 0.000(2) 0.009(2) 0.001(2)
N6 0.047(3) 0.043(2) 0.045(3) 0.0051(19) 0.011(2) 0.0009(19)
N7 0.051(3) 0.055(3) 0.040(2) 0.005(2) 0.008(2) 0.006(2)
N8 0.054(3) 0.038(2) 0.040(2) -0.0021(18) 0.011(2) -0.0001(19)
N9 0.046(3) 0.052(3) 0.051(3) 0.000(2) 0.013(2) -0.005(2)
O1 0.050(3) 0.122(4) 0.146(5) -0.019(3) 0.026(3) 0.001(3)

loop_
_atom_type_symbol
_atom_type_description
_atom_type_scat_dispersion_real
_atom_type_scat_dispersion_imag
_atom_type_scat_source
C C 0.0033 0.0016 'International Tables Vol C Tables 4.2.6.8 and 6.1.1.4'
H H 0.0000 0.0000 'International Tables Vol C Tables 4.2.6.8 and 6.1.1.4'
N N 0.0061 0.0033 'International Tables Vol C Tables 4.2.6.8 and 6.1.1.4'
O O 0.0106 0.0060 'International Tables Vol C Tables 4.2.6.8 and 6.1.1.4'

loop_
_geom_angle_atom_site_label_1
_geom_angle_atom_site_label_2
_geom_angle_atom_site_label_3
_geom_angle
C2 C1 H1A 109.5
C2 C1 H1B 109.5
H1A C1 H1B 109.5
C2 C1 H1C 109.5
H1A C1 H1C 109.5
H1B C1 H1C 109.5
N1 C2 C3 110.2(7)
N1 C2 C1 121.5(6)
C3 C2 C1 128.3(8)
C4 C3 C2 108.3(7)
C4 C3 H3 125.8
C2 C3 H3 125.8
C3 C4 N2 105.3(7)
C3 C4 C5 130.2(8)
N2 C4 C5 124.5(9)
C4 C5 H5A 109.5
C4 C5 H5B 109.5
H5A C5 H5B 109.5
C4 C5 H5C 109.5
H5A C5 H5C 109.5
H5B C5 H5C 109.5
O1 C6 N2 119.7(6)
O1 C6 C7 121.2(7)
N2 C6 C7 119.1(6)
C8 C7 N3 107.3(5)
C8 C7 C6 125.2(6)
N3 C7 C6 127.5(6)
C7 C8 C9 108.2(5)
C7 C8 H8 125.9
C9 C8 H8 125.9
C10 C9 C8 107.6(5)
C10 C9 H9 126.2
C8 C9 H9 126.2
N3 C10 C9 107.2(5)
N3 C10 C11 123.3(4)
C9 C10 C11 129.2(5)
N4 C11 N6 107.5(4)
N4 C11 N8 107.1(4)
N6 C11 N8 110.2(4)
N4 C11 C10 113.2(4)
N6 C11 C10 107.8(4)
N8 C11 C10 111.0(4)
C13 C12 H12A 109.5
C13 C12 H12B 109.5
H12A C12 H12B 109.5
C13 C12 H12C 109.5
H12A C12 H12C 109.5
H12B C12 H12C 109.5
C14 C13 N4 105.0(4)
C14 C13 C12 127.8(5)
N4 C13 C12 127.2(5)
C13 C14 C15 107.1(5)
C13 C14 H14 126.4
C15 C14 H14 126.4
N5 C15 C14 111.8(5)
N5 C15 C16 120.3(5)
C14 C15 C16 127.9(5)
C15 C16 H16A 109.5
C15 C16 H16B 109.5
H16A C16 H16B 109.5
C15 C16 H16C 109.5
H16A C16 H16C 109.5
H16B C16 H16C 109.5
C18 C17 H17A 109.5
C18 C17 H17B 109.5
H17A C17 H17B 109.5
C18 C17 H17C 109.5
H17A C17 H17C 109.5
H17B C17 H17C 109.5
C19 C18 N6 105.3(5)
C19 C18 C17 129.4(5)
N6 C18 C17 125.2(5)
C18 C19 C20 107.2(5)
C18 C19 H19 126.4
C20 C19 H19 126.4
N7 C20 C19 110.8(5)
N7 C20 C21 120.7(5)
C19 C20 C21 128.5(5)
C20 C21 H21A 109.5
C20 C21 H21B 109.5
H21A C21 H21B 109.5
C20 C21 H21C 109.5
H21A C21 H21C 109.5
H21B C21 H21C 109.5
C23 C22 H22A 109.5
C23 C22 H22B 109.5
H22A C22 H22B 109.5
C23 C22 H22C 109.5
H22A C22 H22C 109.5
H22B C22 H22C 109.5
C24 C23 N8 105.2(5)
C24 C23 C22 128.5(5)
N8 C23 C22 126.3(5)
C23 C24 C25 107.5(5)
C23 C24 H24 126.3
C25 C24 H24 126.3
N9 C25 C24 111.2(5)
N9 C25 C26 119.1(5)
C24 C25 C26 129.6(5)
C25 C26 H26A 109.5
C25 C26 H26B 109.5
H26A C26 H26B 109.5
C25 C26 H26C 109.5
H26A C26 H26C 109.5
H26B C26 H26C 109.5
C2 N1 N2 105.0(5)
N1 N2 C4 111.1(7)
N1 N2 C6 121.4(5)
C4 N2 C6 127.4(7)
C10 N3 C7 109.7(5)
C10 N3 H2 122(3)
C7 N3 H2 126(3)
N5 N4 C13 111.6(4)
N5 N4 C11 117.3(4)
C13 N4 C11 129.6(4)
C15 N5 N4 104.4(4)
N7 N6 C18 112.3(4)
N7 N6 C11 120.3(4)
C18 N6 C11 127.3(4)
C20 N7 N6 104.5(4)
N9 N8 C23 111.9(4)
N9 N8 C11 117.0(4)
C23 N8 C11 130.6(4)
C25 N9 N8 104.2(4)

loop_
_geom_bond_atom_site_label_1
_geom_bond_atom_site_label_2
_geom_bond_distance
C1 C2 1.484(9)
C1 H1A 0.9600
C1 H1B 0.9600
C1 H1C 0.9600
C2 N1 1.323(8)
C2 C3 1.403(9)
C3 C4 1.341(10)
C3 H3 0.9300
C4 N2 1.386(8)
C4 C5 1.509(10)
C5 H5A 0.9600
C5 H5B 0.9600
C5 H5C 0.9600
C6 O1 1.204(7)
C6 N2 1.415(8)
C6 C7 1.464(8)
C7 C8 1.365(8)
C7 N3 1.369(6)
C8 C9 1.385(7)
C8 H8 0.9300
C9 C10 1.382(7)
C9 H9 0.9300
C10 N3 1.359(6)
C10 C11 1.505(7)
C11 N4 1.462(6)
C11 N6 1.471(6)
C11 N8 1.472(6)
C12 C13 1.492(7)
C12 H12A 0.9600
C12 H12B 0.9600
C12 H12C 0.9600
C13 C14 1.365(6)
C13 N4 1.378(6)
C14 C15 1.383(7)
C14 H14 0.9300
C15 N5 1.319(6)
C15 C16 1.501(7)
C16 H16A 0.9600
C16 H16B 0.9600
C16 H16C 0.9600
C17 C18 1.507(7)
C17 H17A 0.9600
C17 H17B 0.9600
C17 H17C 0.9600
C18 C19 1.360(7)
C18 N6 1.371(6)
C19 C20 1.400(7)
C19 H19 0.9300
C20 N7 1.333(6)
C20 C21 1.488(7)
C21 H21A 0.9600
C21 H21B 0.9600
C21 H21C 0.9600
C22 C23 1.487(7)
C22 H22A 0.9600
C22 H22B 0.9600
C22 H22C 0.9600
C23 C24 1.359(7)
C23 N8 1.377(6)
C24 C25 1.391(7)
C24 H24 0.9300
C25 N9 1.332(6)
C25 C26 1.494(7)
C26 H26A 0.9600
C26 H26B 0.9600
C26 H26C 0.9600
N1 N2 1.382(7)
N3 H2 0.91(5)
N4 N5 1.374(5)
N6 N7 1.368(5)
N8 N9 1.377(5)

loop_
_geom_hbond_atom_site_label_D
_geom_hbond_atom_site_label_H
_geom_hbond_atom_site_label_A
_geom_hbond_distance_DH
_geom_hbond_distance_HA
_geom_hbond_distance_DA
_geom_hbond_angle_DHA
N3 H2 N1 0.91(5) 2.13(5) 2.682(7) 118(4)
N3 H2 N5 0.91(5) 2.18(5) 2.739(6) 119(4)

loop_
_geom_torsion_atom_site_label_1
_geom_torsion_atom_site_label_2
_geom_torsion_atom_site_label_3
_geom_torsion_atom_site_label_4
_geom_torsion
N1 C2 C3 C4 -1.4(8)
C1 C2 C3 C4 178.1(7)
C2 C3 C4 N2 1.0(8)
C2 C3 C4 C5 -178.8(7)
O1 C6 C7 C8 3.7(10)
N2 C6 C7 C8 -175.3(6)
O1 C6 C7 N3 -175.8(6)
N2 C6 C7 N3 5.2(9)
N3 C7 C8 C9 -0.9(7)
C6 C7 C8 C9 179.5(5)
C7 C8 C9 C10 -0.1(7)
C8 C9 C10 N3 1.1(6)
C8 C9 C10 C11 175.3(5)
N3 C10 C11 N4 -53.4(6)
C9 C10 C11 N4 133.2(5)
N3 C10 C11 N6 -172.2(4)
C9 C10 C11 N6 14.5(7)
N3 C10 C11 N8 67.1(6)
C9 C10 C11 N8 -106.3(6)
N4 C13 C14 C15 1.8(5)
C12 C13 C14 C15 -175.9(5)
C13 C14 C15 N5 -0.2(6)
C13 C14 C15 C16 178.3(5)
N6 C18 C19 C20 -0.8(6)
C17 C18 C19 C20 175.8(5)
C18 C19 C20 N7 0.9(6)
C18 C19 C20 C21 -176.2(5)
N8 C23 C24 C25 -1.0(6)
C22 C23 C24 C25 176.9(5)
C23 C24 C25 N9 0.2(6)
C23 C24 C25 C26 177.6(5)
C3 C2 N1 N2 1.0(7)
C1 C2 N1 N2 -178.5(6)
C2 N1 N2 C4 -0.4(7)
C2 N1 N2 C6 178.5(5)
C3 C4 N2 N1 -0.4(8)
C5 C4 N2 N1 179.5(6)
C3 C4 N2 C6 -179.3(6)
C5 C4 N2 C6 0.6(10)
O1 C6 N2 N1 -176.1(5)
C7 C6 N2 N1 2.9(8)
O1 C6 N2 C4 2.6(10)
C7 C6 N2 C4 -178.4(5)
C9 C10 N3 C7 -1.7(6)
C11 C10 N3 C7 -176.3(5)
C8 C7 N3 C10 1.6(6)
C6 C7 N3 C10 -178.9(5)
C14 C13 N4 N5 -2.9(5)
C12 C13 N4 N5 174.9(5)
C14 C13 N4 C11 -168.2(4)
C12 C13 N4 C11 9.5(8)
N6 C11 N4 N5 157.8(4)
N8 C11 N4 N5 -83.8(5)
C10 C11 N4 N5 38.9(5)
N6 C11 N4 C13 -37.5(6)
N8 C11 N4 C13 80.9(5)
C10 C11 N4 C13 -156.4(5)
C14 C15 N5 N4 -1.5(5)
C16 C15 N5 N4 179.9(4)
C13 N4 N5 C15 2.7(5)
C11 N4 N5 C15 170.1(4)
C19 C18 N6 N7 0.4(6)
C17 C18 N6 N7 -176.3(5)
C19 C18 N6 C11 176.4(4)
C17 C18 N6 C11 -0.3(8)
N4 C11 N6 N7 117.1(4)
N8 C11 N6 N7 0.8(5)
C10 C11 N6 N7 -120.5(4)
N4 C11 N6 C18 -58.6(6)
N8 C11 N6 C18 -175.0(4)
C10 C11 N6 C18 63.8(6)
C19 C20 N7 N6 -0.6(5)
C21 C20 N7 N6 176.7(4)
C18 N6 N7 C20 0.1(5)
C11 N6 N7 C20 -176.2(4)
C24 C23 N8 N9 1.5(5)
C22 C23 N8 N9 -176.5(5)
C24 C23 N8 C11 172.8(4)
C22 C23 N8 C11 -5.2(8)
N4 C11 N8 N9 -23.2(5)
N6 C11 N8 N9 93.4(4)
C10 C11 N8 N9 -147.2(4)
N4 C11 N8 C23 165.9(4)
N6 C11 N8 C23 -77.5(6)
C10 C11 N8 C23 41.9(6)
C24 C25 N9 N8 0.7(5)
C26 C25 N9 N8 -177.0(4)
C23 N8 N9 C25 -1.4(5)
C11 N8 N9 C25 -173.9(4)
